data_4307449
loop_
_publ_author_name
'Xiao-Ping Zhou'
'Wen-Xiu Ni'
'Shun-Ze Zhan'
'Jia Ni'
'Dan Li'
'Ye-Gao Yin'

_publ_section_title
;
From Encapsulation to Polypseudorotaxane: Unusual Anion Networks Driven
by Predesigned Metal Bis(terpyridine) Complex Cations
;
_journal_name_full 'Inorganic Chemistry'
_journal_page_first 2345
_journal_page_last 2347
_journal_paper_doi 10.1021/ic061927o
_journal_volume 46
_journal_year 2007
_chemical_formula_sum 'C38 H22 Cu6 N14 Ni S2'
_chemical_formula_weight 1178.77
_chemical_name_systematic
; 
 ? 
;
_space_group_IT_number 18
_symmetry_cell_setting orthorhombic
_symmetry_space_group_name_Hall 'P 2 2ab'
_symmetry_space_group_name_H-M 'P 21 21 2'
_atom_sites_solution_hydrogens geom
_atom_sites_solution_primary direct
_atom_sites_solution_secondary difmap
_audit_creation_method SHELXL-97
_cell_angle_alpha 90.00
_cell_angle_beta 90.00
_cell_angle_gamma 90.00
_cell_formula_units_Z 2
_cell_length_a 13.535(3)
_cell_length_b 14.232(3)
_cell_length_c 10.638(2)
_cell_measurement_temperature 293(2)
_cell_volume 2049.2(7)
_computing_cell_refinement 'Bruker SMART'
_computing_data_collection 'Bruker SMART'
_computing_data_reduction 'Bruker SAINT'
_computing_molecular_graphics 'Bruker SHELXTL'
_computing_publication_material 'Bruker SHELXTL'
_computing_structure_refinement 'SHELXL-97 (Sheldrick, 1997)'
_computing_structure_solution 'SHELXS-97 (Sheldrick, 1990)'
_diffrn_ambient_temperature 293(2)
_diffrn_measured_fraction_theta_full 0.998
_diffrn_measured_fraction_theta_max 0.998
_diffrn_measurement_device_type 'CCD area detector'
_diffrn_measurement_method 'phi and omega scans'
_diffrn_radiation_monochromator graphite
_diffrn_radiation_source 'fine-focus sealed tube'
_diffrn_radiation_type MoK\a
_diffrn_radiation_wavelength 0.71073
_diffrn_reflns_av_R_equivalents 0.0511
_diffrn_reflns_av_sigmaI/netI 0.0661
_diffrn_reflns_limit_h_max 16
_diffrn_reflns_limit_h_min -16
_diffrn_reflns_limit_k_max 14
_diffrn_reflns_limit_k_min -16
_diffrn_reflns_limit_l_max 12
_diffrn_reflns_limit_l_min -12
_diffrn_reflns_number 10605
_diffrn_reflns_theta_full 25.00
_diffrn_reflns_theta_max 25.00
_diffrn_reflns_theta_min 1.91
_exptl_absorpt_coefficient_mu 3.654
_exptl_absorpt_correction_T_max 0.4870
_exptl_absorpt_correction_T_min 0.3971
_exptl_absorpt_correction_type multi-scan
_exptl_absorpt_process_details 'SADABS (Sheldrick, 1996)'
_exptl_crystal_colour brown
_exptl_crystal_density_diffrn 1.910
_exptl_crystal_density_meas 0
_exptl_crystal_density_method 'not measured'
_exptl_crystal_description needle-like
_exptl_crystal_F_000 1164
_exptl_crystal_size_max 0.31
_exptl_crystal_size_mid 0.24
_exptl_crystal_size_min 0.23
_refine_diff_density_max 1.419
_refine_diff_density_min -0.761
_refine_diff_density_rms 0.124
_refine_ls_abs_structure_details 'Flack H D (1983), Acta Cryst. A39, 876-881'
_refine_ls_abs_structure_Flack 0.00
_refine_ls_extinction_method none
_refine_ls_goodness_of_fit_ref 1.039
_refine_ls_hydrogen_treatment constr
_refine_ls_matrix_type full
_refine_ls_number_parameters 278
_refine_ls_number_reflns 3618
_refine_ls_number_restraints 0
_refine_ls_restrained_S_all 1.039
_refine_ls_R_factor_all 0.0936
_refine_ls_R_factor_gt 0.0721
_refine_ls_shift/su_max 0.000
_refine_ls_shift/su_mean 0.000
_refine_ls_structure_factor_coef Fsqd
_refine_ls_weighting_details 'calc w=1/[\s^2^(Fo^2^)+(0.1014P)^2^+4.1897P] where P=(Fo^2^+2Fc^2^)/3'
_refine_ls_weighting_scheme calc
_refine_ls_wR_factor_gt 0.1785
_refine_ls_wR_factor_ref 0.1927
_reflns_number_gt 2800
_reflns_number_total 3618
_reflns_threshold_expression >2sigma(I)
_cod_data_source_file ic061927osi20070210_104610_1.cif
_cod_data_source_block 1a
_cod_depositor_comments
;
The following automatic conversions were performed:
'_symmetry_cell_setting' value 'Orthorhombic' changed to 'orthorhombic'
according to '/home/saulius/struct/CIF-dictionaries/cif_core.dic'
dictionary named 'cif_core.dic' version 2.4.1 from
2010-06-29.

'_exptl_absorpt_correction_type' value 'Multi-scan' changed
to 'multi-scan' according to
'/home/saulius/struct/CIF-dictionaries/cif_core.dic' dictionary named
'cif_core.dic' version 2.4.1 from 2010-06-29.

Automatic conversion script
Id: cif_fix_enum 1527 2010-12-29 10:47:43Z saulius 
;
_cod_original_cell_volume 2049.3(8)
_cod_database_code 4307449

loop_
_symmetry_equiv_pos_as_xyz
'x, y, z'
'-x, -y, z'
'-x+1/2, y+1/2, -z'
'x+1/2, -y+1/2, -z'

loop_
_atom_site_label
_atom_site_type_symbol
_atom_site_fract_x
_atom_site_fract_y
_atom_site_fract_z
_atom_site_U_iso_or_equiv
_atom_site_adp_type
_atom_site_occupancy
_atom_site_symmetry_multiplicity
_atom_site_calc_flag
_atom_site_refinement_flags
_atom_site_disorder_assembly
_atom_site_disorder_group
Cu1 Cu 0.37271(11) 0.37717(11) 0.49531(18) 0.0768(5) Uani 1 1 d . . .
Cu2 Cu 0.39702(14) 0.12973(16) 0.19004(18) 0.0905(6) Uani 1 1 d . . .
Cu3 Cu 0.5000 0.0000 -0.19835(19) 0.0792(7) Uani 1 2 d S . .
Cu4 Cu 0.5000 0.0000 0.34530(19) 0.0780(6) Uani 1 2 d S . .
N1 N 0.4695(7) 0.4702(7) 0.4975(12) 0.070(3) Uani 0.50 1 d P . .
N2 N 0.3772(9) 0.2074(11) 0.3269(13) 0.095(4) Uani 1 1 d . . .
N3 N 0.4412(11) 0.0852(9) -0.0773(14) 0.100(4) Uani 1 1 d . . .
N4 N 0.5000 0.0000 -0.4738(16) 0.097(5) Uani 1 2 d S . .
N5 N 0.2436(10) -0.0956(9) 0.4016(13) 0.094(4) Uani 1 1 d . . .
N6 N 1.0334(5) 0.0978(5) 1.1278(7) 0.0400(19) Uani 1 1 d . . .
N7 N 0.8800(5) 0.0829(5) 0.9828(7) 0.0375(16) Uani 1 1 d . . .
N8 N 0.9111(5) -0.0643(6) 0.8452(7) 0.0378(17) Uani 1 1 d . . .
Ni1 Ni 1.0000 0.0000 0.98426(14) 0.0346(4) Uani 1 2 d S . .
S1 S 0.3786(3) -0.0511(3) 0.2222(3) 0.0749(10) Uani 1 1 d . . .
C1 C 0.4695(7) 0.4702(7) 0.4975(12) 0.070(3) Uani 0.50 1 d P . .
C2 C 0.3719(10) 0.2646(10) 0.4064(15) 0.075(4) Uani 1 1 d . . .
C3 C 0.4238(12) 0.1098(10) 0.0186(15) 0.087(4) Uani 1 1 d . . .
C4 C 0.5000 0.0000 -0.3694(15) 0.083(6) Uani 1 2 d S . .
C5 C 0.3011(10) -0.0748(9) 0.3357(13) 0.069(3) Uani 1 1 d . . .
C6 C 1.1138(7) 0.1009(8) 1.1980(10) 0.051(3) Uani 1 1 d . . .
H6 H 1.1651 0.0593 1.1806 0.061 Uiso 1 1 calc R . .
C7 C 1.1247(9) 0.1634(10) 1.2963(11) 0.070(4) Uani 1 1 d . . .
H7 H 1.1819 0.1634 1.3448 0.084 Uiso 1 1 calc R . .
C8 C 1.0483(10) 0.2269(9) 1.3217(11) 0.066(3) Uani 1 1 d . . .
H8 H 1.0524 0.2698 1.3875 0.079 Uiso 1 1 calc R . .
C9 C 0.9687(9) 0.2229(8) 1.2465(11) 0.059(3) Uani 1 1 d . . .
H9 H 0.9171 0.2647 1.2612 0.071 Uiso 1 1 calc R . .
C10 C 0.9594(7) 0.1597(7) 1.1480(9) 0.041(2) Uani 1 1 d . . .
C11 C 0.8739(6) 0.1529(6) 1.0678(8) 0.037(2) Uani 1 1 d . . .
C12 C 0.7900(8) 0.2102(8) 1.0660(12) 0.056(3) Uani 1 1 d . . .
H12 H 0.7835 0.2591 1.1234 0.067 Uiso 1 1 calc R . .
C13 C 0.7182(7) 0.1938(8) 0.9798(12) 0.057(3) Uani 1 1 d . . .
H13 H 0.6625 0.2321 0.9780 0.068 Uiso 1 1 calc R . .
C14 C 0.7263(7) 0.1236(8) 0.8976(11) 0.055(3) Uani 1 1 d . . .
H14 H 0.6762 0.1134 0.8394 0.066 Uiso 1 1 calc R . .
C15 C 0.8082(6) 0.0658(7) 0.8978(9) 0.039(2) Uani 1 1 d . . .
C16 C 0.8285(6) -0.0177(7) 0.8162(8) 0.040(2) Uani 1 1 d . . .
C17 C 0.7655(7) -0.0436(9) 0.7192(11) 0.055(3) Uani 1 1 d . . .
H17 H 0.7094 -0.0086 0.7003 0.066 Uiso 1 1 calc R . .
C18 C 0.7888(9) -0.1214(10) 0.6536(10) 0.065(3) Uani 1 1 d . . .
H18 H 0.7476 -0.1403 0.5883 0.078 Uiso 1 1 calc R . .
C19 C 0.8726(10) -0.1747(9) 0.6803(11) 0.069(4) Uani 1 1 d . . .
H19 H 0.8879 -0.2292 0.6362 0.083 Uiso 1 1 calc R . .
C20 C 0.9334(7) -0.1403(7) 0.7795(9) 0.046(2) Uani 1 1 d . . .
H20 H 0.9911 -0.1726 0.7989 0.055 Uiso 1 1 calc R . .

loop_
_atom_site_aniso_label
_atom_site_aniso_U_11
_atom_site_aniso_U_22
_atom_site_aniso_U_33
_atom_site_aniso_U_23
_atom_site_aniso_U_13
_atom_site_aniso_U_12
Cu1 0.0613(8) 0.0705(10) 0.0985(12) -0.0028(10) -0.0019(9) 0.0011(8)
Cu2 0.0858(11) 0.1100(14) 0.0758(11) -0.0123(11) -0.0003(9) 0.0058(11)
Cu3 0.0738(13) 0.1101(18) 0.0538(11) 0.000 0.000 -0.0161(15)
Cu4 0.0853(14) 0.0912(16) 0.0576(12) 0.000 0.000 -0.0133(15)
N1 0.062(6) 0.062(7) 0.087(7) -0.012(6) 0.005(5) 0.023(4)
N2 0.072(7) 0.124(11) 0.090(9) 0.010(9) 0.003(7) -0.020(8)
N3 0.143(12) 0.085(9) 0.073(8) 0.007(7) -0.002(8) 0.050(8)
N4 0.059(8) 0.152(17) 0.079(11) 0.000 0.000 -0.019(11)
N5 0.099(9) 0.095(10) 0.089(9) 0.010(7) 0.007(8) 0.018(7)
N6 0.034(4) 0.043(5) 0.043(4) 0.007(4) -0.002(3) -0.013(3)
N7 0.026(3) 0.043(4) 0.044(4) 0.005(4) 0.001(3) 0.006(3)
N8 0.033(4) 0.052(5) 0.028(4) -0.007(4) 0.002(3) -0.002(3)
Ni1 0.0237(6) 0.0393(8) 0.0409(8) 0.000 0.000 0.0029(7)
S1 0.078(2) 0.086(2) 0.0608(18) -0.0018(16) 0.0100(16) -0.0222(19)
C1 0.062(6) 0.062(7) 0.087(7) -0.012(6) 0.005(5) 0.023(4)
C2 0.062(8) 0.072(9) 0.090(10) -0.004(8) 0.011(7) -0.021(7)
C3 0.115(11) 0.075(9) 0.071(9) 0.022(8) 0.014(9) 0.035(8)
C4 0.077(11) 0.133(17) 0.038(9) 0.000 0.000 0.018(14)
C5 0.075(8) 0.072(8) 0.060(8) 0.021(7) 0.009(7) 0.001(7)
C6 0.033(5) 0.063(7) 0.057(6) 0.011(5) -0.012(5) 0.005(5)
C7 0.056(6) 0.100(10) 0.054(7) -0.005(7) -0.009(6) -0.027(7)
C8 0.085(8) 0.071(8) 0.042(6) -0.015(6) 0.009(6) -0.020(7)
C9 0.078(8) 0.042(6) 0.057(7) 0.001(5) 0.003(6) 0.004(5)
C10 0.044(5) 0.036(5) 0.044(6) 0.005(4) 0.012(4) -0.001(4)
C11 0.039(5) 0.037(5) 0.035(5) 0.003(4) 0.011(4) 0.007(4)
C12 0.052(6) 0.040(6) 0.076(8) 0.009(5) 0.021(6) 0.013(5)
C13 0.036(5) 0.058(7) 0.077(8) 0.003(6) -0.010(5) 0.015(5)
C14 0.036(5) 0.061(7) 0.067(7) 0.007(6) -0.008(5) 0.001(5)
C15 0.021(4) 0.051(6) 0.046(6) 0.004(4) 0.002(4) 0.002(4)
C16 0.023(4) 0.053(6) 0.044(5) 0.001(5) 0.006(3) -0.003(4)
C17 0.032(5) 0.078(8) 0.056(6) -0.004(6) 0.001(4) -0.015(5)
C18 0.053(6) 0.099(10) 0.043(6) -0.002(7) -0.003(5) -0.031(7)
C19 0.090(9) 0.074(8) 0.044(6) -0.011(6) 0.017(7) -0.039(8)
C20 0.043(5) 0.044(6) 0.052(6) -0.001(5) 0.002(4) -0.002(4)

loop_
_atom_type_symbol
_atom_type_description
_atom_type_scat_dispersion_real
_atom_type_scat_dispersion_imag
_atom_type_scat_source
C C 0.0033 0.0016 'International Tables Vol C Tables 4.2.6.8 and 6.1.1.4'
H H 0.0000 0.0000 'International Tables Vol C Tables 4.2.6.8 and 6.1.1.4'
N N 0.0061 0.0033 'International Tables Vol C Tables 4.2.6.8 and 6.1.1.4'
Ni Ni 0.3393 1.1124 'International Tables Vol C Tables 4.2.6.8 and 6.1.1.4'
Cu Cu 0.3201 1.2651 'International Tables Vol C Tables 4.2.6.8 and 6.1.1.4'
S S 0.1246 0.1234 'International Tables Vol C Tables 4.2.6.8 and 6.1.1.4'

loop_
_geom_angle_atom_site_label_1
_geom_angle_atom_site_label_2
_geom_angle_atom_site_label_3
_geom_angle
_geom_angle_site_symmetry_1
_geom_angle_site_symmetry_3
_geom_angle_publ_flag
C2 Cu1 N1 128.5(5) . . ?
C2 Cu1 N5 116.8(5) . 3_556 ?
N1 Cu1 N5 114.7(5) . 3_556 ?
N2 Cu2 C3 151.9(6) . . ?
N2 Cu2 S1 118.2(5) . . ?
C3 Cu2 S1 89.8(5) . . ?
N2 Cu2 Cu4 90.1(4) . . ?
C3 Cu2 Cu4 111.8(4) . . ?
S1 Cu2 Cu4 47.91(9) . . ?
C4 Cu3 N3 131.6(4) . 2_655 ?
C4 Cu3 N3 131.6(4) . . ?
N3 Cu3 N3 96.8(8) 2_655 . ?
N4 Cu4 S1 126.07(10) 1_556 . ?
N4 Cu4 S1 126.07(10) 1_556 2_655 ?
S1 Cu4 S1 107.86(19) . 2_655 ?
N4 Cu4 Cu2 125.53(5) 1_556 . ?
S1 Cu4 Cu2 60.53(12) . . ?
S1 Cu4 Cu2 78.91(12) 2_655 . ?
N4 Cu4 Cu2 125.53(5) 1_556 2_655 ?
S1 Cu4 Cu2 78.91(12) . 2_655 ?
S1 Cu4 Cu2 60.53(12) 2_655 2_655 ?
Cu2 Cu4 Cu2 108.95(10) . 2_655 ?
C1 N1 N1 0.0(15) 2_665 2_665 ?
C1 N1 Cu1 179.1(9) 2_665 . ?
N1 N1 Cu1 179.1(9) 2_665 . ?
C2 N2 Cu2 171.8(13) . . ?
C3 N3 Cu3 154.0(12) . . ?
C4 N4 Cu4 180.000(2) . 1_554 ?
C5 N5 Cu1 171.9(13) . 3_546 ?
C6 N6 C10 119.9(9) . . ?
C6 N6 Ni1 127.3(7) . . ?
C10 N6 Ni1 112.7(6) . . ?
C11 N7 C15 122.6(7) . . ?
C11 N7 Ni1 118.6(6) . . ?
C15 N7 Ni1 118.8(6) . . ?
C20 N8 C16 118.4(8) . . ?
C20 N8 Ni1 126.4(6) . . ?
C16 N8 Ni1 115.0(6) . . ?
N7 Ni1 N7 179.1(4) . 2_755 ?
N7 Ni1 N6 78.0(3) . . ?
N7 Ni1 N6 102.7(3) 2_755 . ?
N7 Ni1 N6 102.7(3) . 2_755 ?
N7 Ni1 N6 78.0(3) 2_755 2_755 ?
N6 Ni1 N6 87.6(4) . 2_755 ?
N7 Ni1 N8 77.8(3) . . ?
N7 Ni1 N8 101.6(3) 2_755 . ?
N6 Ni1 N8 155.7(3) . . ?
N6 Ni1 N8 95.7(3) 2_755 . ?
N7 Ni1 N8 101.6(3) . 2_755 ?
N7 Ni1 N8 77.8(3) 2_755 2_755 ?
N6 Ni1 N8 95.7(3) . 2_755 ?
N6 Ni1 N8 155.7(3) 2_755 2_755 ?
N8 Ni1 N8 91.2(4) . 2_755 ?
C5 S1 Cu4 96.1(5) . . ?
C5 S1 Cu2 111.2(5) . . ?
Cu4 S1 Cu2 71.56(11) . . ?
N2 C2 Cu1 164.0(14) . . ?
N3 C3 Cu2 170.1(14) . . ?
N4 C4 Cu3 180.000(2) . . ?
N5 C5 S1 172.2(15) . . ?
N6 C6 C7 122.5(10) . . ?
N6 C6 H6 118.8 . . ?
C7 C6 H6 118.8 . . ?
C6 C7 C8 118.9(11) . . ?
C6 C7 H7 120.6 . . ?
C8 C7 H7 120.6 . . ?
C9 C8 C7 116.8(11) . . ?
C9 C8 H8 121.6 . . ?
C7 C8 H8 121.6 . . ?
C8 C9 C10 123.4(11) . . ?
C8 C9 H9 118.3 . . ?
C10 C9 H9 118.3 . . ?
N6 C10 C9 118.5(10) . . ?
N6 C10 C11 117.2(8) . . ?
C9 C10 C11 124.3(9) . . ?
N7 C11 C12 118.2(9) . . ?
N7 C11 C10 113.4(8) . . ?
C12 C11 C10 128.4(9) . . ?
C13 C12 C11 119.4(11) . . ?
C13 C12 H12 120.3 . . ?
C11 C12 H12 120.3 . . ?
C14 C13 C12 120.9(9) . . ?
C14 C13 H13 119.5 . . ?
C12 C13 H13 119.5 . . ?
C13 C14 C15 120.8(10) . . ?
C13 C14 H14 119.6 . . ?
C15 C14 H14 119.6 . . ?
N7 C15 C14 118.2(9) . . ?
N7 C15 C16 113.6(7) . . ?
C14 C15 C16 128.3(9) . . ?
N8 C16 C17 123.6(9) . . ?
N8 C16 C15 114.4(8) . . ?
C17 C16 C15 121.9(9) . . ?
C18 C17 C16 117.4(10) . . ?
C18 C17 H17 121.3 . . ?
C16 C17 H17 121.3 . . ?
C17 C18 C19 122.1(10) . . ?
C17 C18 H18 118.9 . . ?
C19 C18 H18 118.9 . . ?
C18 C19 C20 115.7(11) . . ?
C18 C19 H19 122.1 . . ?
C20 C19 H19 122.1 . . ?
N8 C20 C19 122.7(10) . . ?
N8 C20 H20 118.6 . . ?
C19 C20 H20 118.6 . . ?

loop_
_geom_bond_atom_site_label_1
_geom_bond_atom_site_label_2
_geom_bond_distance
_geom_bond_site_symmetry_2
_geom_bond_publ_flag
Cu1 C2 1.860(15) . ?
Cu1 N1 1.863(10) . ?
Cu1 N5 1.957(14) 3_556 ?
Cu2 N2 1.847(16) . ?
Cu2 C3 1.881(16) . ?
Cu2 S1 2.609(5) . ?
Cu2 Cu4 2.843(2) . ?
Cu3 C4 1.820(17) . ?
Cu3 N3 1.940(14) 2_655 ?
Cu3 N3 1.940(14) . ?
Cu4 N4 1.925(18) 1_556 ?
Cu4 S1 2.224(4) . ?
Cu4 S1 2.224(4) 2_655 ?
Cu4 Cu2 2.843(2) 2_655 ?
N1 C1 1.18(2) 2_665 ?
N1 N1 1.18(2) 2_665 ?
N2 C2 1.177(18) . ?
N3 C3 1.104(17) . ?
N4 C4 1.11(2) . ?
N4 Cu4 1.925(18) 1_554 ?
N5 C5 1.089(16) . ?
N5 Cu1 1.957(14) 3_546 ?
N6 C6 1.322(12) . ?
N6 C10 1.350(11) . ?
N6 Ni1 2.115(8) . ?
N7 C11 1.349(11) . ?
N7 C15 1.349(11) . ?
N7 Ni1 2.007(6) . ?
N8 C20 1.323(12) . ?
N8 C16 1.335(11) . ?
N8 Ni1 2.115(7) . ?
Ni1 N7 2.007(6) 2_755 ?
Ni1 N6 2.115(8) 2_755 ?
Ni1 N8 2.115(7) 2_755 ?
S1 C5 1.634(14) . ?
C6 C7 1.381(16) . ?
C6 H6 0.9300 . ?
C7 C8 1.401(18) . ?
C7 H7 0.9300 . ?
C8 C9 1.343(17) . ?
C8 H8 0.9300 . ?
C9 C10 1.387(15) . ?
C9 H9 0.9300 . ?
C10 C11 1.442(13) . ?
C11 C12 1.398(13) . ?
C12 C13 1.357(16) . ?
C12 H12 0.9300 . ?
C13 C14 1.332(16) . ?
C13 H13 0.9300 . ?
C14 C15 1.381(13) . ?
C14 H14 0.9300 . ?
C15 C16 1.497(13) . ?
C16 C17 1.389(13) . ?
C17 C18 1.346(17) . ?
C17 H17 0.9300 . ?
C18 C19 1.394(18) . ?
C18 H18 0.9300 . ?
C19 C20 1.425(15) . ?
C19 H19 0.9300 . ?
C20 H20 0.9300 . ?

loop_
_geom_torsion_atom_site_label_1
_geom_torsion_atom_site_label_2
_geom_torsion_atom_site_label_3
_geom_torsion_atom_site_label_4
_geom_torsion
_geom_torsion_site_symmetry_1
_geom_torsion_site_symmetry_2
_geom_torsion_site_symmetry_3
_geom_torsion_site_symmetry_4
_geom_torsion_publ_flag
N2 Cu2 Cu4 N4 14.2(4) . . . 1_556 ?
C3 Cu2 Cu4 N4 176.1(6) . . . 1_556 ?
S1 Cu2 Cu4 N4 -115.31(11) . . . 1_556 ?
N2 Cu2 Cu4 S1 129.5(4) . . . . ?
C3 Cu2 Cu4 S1 -68.6(6) . . . . ?
N2 Cu2 Cu4 S1 -112.5(4) . . . 2_655 ?
C3 Cu2 Cu4 S1 49.4(6) . . . 2_655 ?
S1 Cu2 Cu4 S1 118.01(17) . . . 2_655 ?
N2 Cu2 Cu4 Cu2 -165.8(4) . . . 2_655 ?
C3 Cu2 Cu4 Cu2 -3.9(6) . . . 2_655 ?
S1 Cu2 Cu4 Cu2 64.69(11) . . . 2_655 ?
C2 Cu1 N1 C1 86(71) . . . 2_665 ?
N5 Cu1 N1 C1 -92(71) 3_556 . . 2_665 ?
C2 Cu1 N1 N1 86(71) . . . 2_665 ?
N5 Cu1 N1 N1 -92(71) 3_556 . . 2_665 ?
C3 Cu2 N2 C2 -28(10) . . . . ?
S1 Cu2 N2 C2 155(10) . . . . ?
Cu4 Cu2 N2 C2 115(10) . . . . ?
C4 Cu3 N3 C3 179(3) . . . . ?
N3 Cu3 N3 C3 -1(3) 2_655 . . . ?
C11 N7 Ni1 N7 -140.2(7) . . . 2_755 ?
C15 N7 Ni1 N7 40.5(6) . . . 2_755 ?
C11 N7 Ni1 N6 -2.5(6) . . . . ?
C15 N7 Ni1 N6 178.2(7) . . . . ?
C11 N7 Ni1 N6 82.2(6) . . . 2_755 ?
C15 N7 Ni1 N6 -97.0(7) . . . 2_755 ?
C11 N7 Ni1 N8 175.3(7) . . . . ?
C15 N7 Ni1 N8 -3.9(6) . . . . ?
C11 N7 Ni1 N8 -95.9(6) . . . 2_755 ?
C15 N7 Ni1 N8 84.8(7) . . . 2_755 ?
C6 N6 Ni1 N7 -180.0(8) . . . . ?
C10 N6 Ni1 N7 2.8(6) . . . . ?
C6 N6 Ni1 N7 -0.6(8) . . . 2_755 ?
C10 N6 Ni1 N7 -177.9(6) . . . 2_755 ?
C6 N6 Ni1 N6 76.5(8) . . . 2_755 ?
C10 N6 Ni1 N6 -100.8(6) . . . 2_755 ?
C6 N6 Ni1 N8 174.9(8) . . . . ?
C10 N6 Ni1 N8 -2.3(11) . . . . ?
C6 N6 Ni1 N8 -79.3(8) . . . 2_755 ?
C10 N6 Ni1 N8 103.4(6) . . . 2_755 ?
C20 N8 Ni1 N7 -179.8(8) . . . . ?
C16 N8 Ni1 N7 5.8(6) . . . . ?
C20 N8 Ni1 N7 0.9(8) . . . 2_755 ?
C16 N8 Ni1 N7 -173.5(6) . . . 2_755 ?
C20 N8 Ni1 N6 -174.7(7) . . . . ?
C16 N8 Ni1 N6 10.9(11) . . . . ?
C20 N8 Ni1 N6 -78.0(8) . . . 2_755 ?
C16 N8 Ni1 N6 107.6(6) . . . 2_755 ?
C20 N8 Ni1 N8 78.7(7) . . . 2_755 ?
C16 N8 Ni1 N8 -95.7(7) . . . 2_755 ?
N4 Cu4 S1 C5 4.1(5) 1_556 . . . ?
S1 Cu4 S1 C5 -175.9(5) 2_655 . . . ?
Cu2 Cu4 S1 C5 -110.4(5) . . . . ?
Cu2 Cu4 S1 C5 130.2(5) 2_655 . . . ?
N4 Cu4 S1 Cu2 114.46(8) 1_556 . . . ?
S1 Cu4 S1 Cu2 -65.54(8) 2_655 . . . ?
Cu2 Cu4 S1 Cu2 -119.39(10) 2_655 . . . ?
N2 Cu2 S1 C5 28.3(7) . . . . ?
C3 Cu2 S1 C5 -150.4(7) . . . . ?
Cu4 Cu2 S1 C5 89.5(5) . . . . ?
N2 Cu2 S1 Cu4 -61.2(5) . . . . ?
C3 Cu2 S1 Cu4 120.2(5) . . . . ?
Cu2 N2 C2 Cu1 23(14) . . . . ?
N1 Cu1 C2 N2 -49(5) . . . . ?
N5 Cu1 C2 N2 129(5) 3_556 . . . ?
Cu3 N3 C3 Cu2 -25(13) . . . . ?
N2 Cu2 C3 N3 169(9) . . . . ?
S1 Cu2 C3 N3 -13(10) . . . . ?
Cu4 Cu2 C3 N3 30(10) . . . . ?
Cu4 N4 C4 Cu3 0(100) 1_554 . . . ?
N3 Cu3 C4 N4 -57(100) 2_655 . . . ?
N3 Cu3 C4 N4 123(100) . . . . ?
Cu1 N5 C5 S1 -59(17) 3_546 . . . ?
Cu4 S1 C5 N5 -168(10) . . . . ?
Cu2 S1 C5 N5 119(10) . . . . ?
C10 N6 C6 C7 2.5(15) . . . . ?
Ni1 N6 C6 C7 -174.6(8) . . . . ?
N6 C6 C7 C8 -0.8(17) . . . . ?
C6 C7 C8 C9 -0.6(18) . . . . ?
C7 C8 C9 C10 0.4(18) . . . . ?
C6 N6 C10 C9 -2.6(13) . . . . ?
Ni1 N6 C10 C9 174.9(7) . . . . ?
C6 N6 C10 C11 179.8(8) . . . . ?
Ni1 N6 C10 C11 -2.7(10) . . . . ?
C8 C9 C10 N6 1.2(16) . . . . ?
C8 C9 C10 C11 178.6(10) . . . . ?
C15 N7 C11 C12 -0.8(13) . . . . ?
Ni1 N7 C11 C12 180.0(7) . . . . ?
C15 N7 C11 C10 -178.9(8) . . . . ?
Ni1 N7 C11 C10 1.8(10) . . . . ?
N6 C10 C11 N7 0.7(12) . . . . ?
C9 C10 C11 N7 -176.8(9) . . . . ?
N6 C10 C11 C12 -177.2(9) . . . . ?
C9 C10 C11 C12 5.3(16) . . . . ?
N7 C11 C12 C13 0.0(14) . . . . ?
C10 C11 C12 C13 177.9(10) . . . . ?
C11 C12 C13 C14 0.5(17) . . . . ?
C12 C13 C14 C15 -0.2(18) . . . . ?
C11 N7 C15 C14 1.0(13) . . . . ?
Ni1 N7 C15 C14 -179.8(7) . . . . ?
C11 N7 C15 C16 -177.6(7) . . . . ?
Ni1 N7 C15 C16 1.6(10) . . . . ?
C13 C14 C15 N7 -0.5(16) . . . . ?
C13 C14 C15 C16 177.9(10) . . . . ?
C20 N8 C16 C17 -1.2(13) . . . . ?
Ni1 N8 C16 C17 173.6(8) . . . . ?
C20 N8 C16 C15 178.5(8) . . . . ?
Ni1 N8 C16 C15 -6.7(9) . . . . ?
N7 C15 C16 N8 3.5(11) . . . . ?
C14 C15 C16 N8 -174.9(10) . . . . ?
N7 C15 C16 C17 -176.8(9) . . . . ?
C14 C15 C16 C17 4.8(15) . . . . ?
N8 C16 C17 C18 1.6(15) . . . . ?
C15 C16 C17 C18 -178.1(9) . . . . ?
C16 C17 C18 C19 -0.2(16) . . . . ?
C17 C18 C19 C20 -1.5(16) . . . . ?
C16 N8 C20 C19 -0.6(14) . . . . ?
Ni1 N8 C20 C19 -174.8(7) . . . . ?
C18 C19 C20 N8 1.9(15) . . . . ?
